data_1527144
loop_
_publ_author_name
'Besrest, F.'
'Collin, G.'

_publ_section_title
;
 Structure de La2 Fe2 S5 et de La2 Fe1.87 S5
;
_journal_name_full 'Journal of Solid State Chemistry'
_journal_page_first 161
_journal_page_last 170
_journal_volume 21
_journal_year 1977
_chemical_formula_sum 'Fe2 La2 S5'
_chemical_name_systematic 'La2 Fe2 S5'
_space_group_IT_number 36
_symmetry_space_group_name_Hall 'C 2c -2'
_symmetry_space_group_name_H-M 'C m c 21'
_cell_angle_alpha 90
_cell_angle_beta 90
_cell_angle_gamma 90
_cell_formula_units_Z 4
_cell_length_a 3.997
_cell_length_b 16.485
_cell_length_c 11.394
_cell_volume 750.757
_citation_journal_id_ASTM JSSCBI
_cod_data_source_file Besrest_JSSCBI_1977_1153.cif
_cod_data_source_block Fe2La2S5
_cod_original_cell_volume 750.7569
_cod_database_code 1527144

loop_
_symmetry_equiv_pos_as_xyz
x,y,z
-x,-y,z+1/2
-x,y,z
x,-y,z+1/2
x+1/2,y+1/2,z
-x+1/2,-y+1/2,z+1/2
-x+1/2,y+1/2,z
x+1/2,-y+1/2,z+1/2

loop_
_atom_site_label
_atom_site_type_symbol
_atom_site_fract_x
_atom_site_fract_y
_atom_site_fract_z
_atom_site_occupancy
_atom_site_U_iso_or_equiv
Fe2 Fe+2 0 0.065 0.2133 1 0.0
La1 La+3 0 0.3702 0.058 1 0.0
S4 S-2 0 0.0001 0.0335 1 0.0
S5 S-2 0 0.5475 0.3096 1 0.0
La2 La+3 0 0.3815 0.4444 1 0.0
Fe1 Fe+2 0 0.7034 0.2699 1 0.0
S2 S-2 0 0.2064 0.4123 1 0.0
S1 S-2 0 0.192 0.1151 1 0.0
S3 S-2 0 0.8518 0.2581 1 0.0
